data_7032344
loop_
_publ_author_name
'Ghosh, Pritam'
'Roychowdhury, Additi'
'Corbella, Montserrat'
'Bhaumik, Asim'
'Mitra, Partha'
'Mobin, Shaikh M.'
'Mukherjee, Ayan'
'Basu, Soumen'
'Banerjee, Priyabrata'

_publ_section_title
;
 Designed synthesis of CO2-promoted copper(ii) coordination polymers:
 synthesis, structural and spectroscopic characterization, and studies of
 versatile functional properties.
;
_journal_issue 36
_journal_name_full 'Dalton transactions (Cambridge, England : 2003)'
_journal_page_first 13500
_journal_page_last 13508
_journal_paper_doi 10.1039/c4dt00183d
_journal_volume 43
_journal_year 2014
_chemical_formula_sum 'C46 H38 Cl Cu N2 O4 P2'
_chemical_formula_weight 843.71
_chemical_name_systematic
;
 ?
;
_space_group_IT_number 14
_symmetry_cell_setting monoclinic
_symmetry_space_group_name_Hall '-P 2yn'
_symmetry_space_group_name_H-M 'P 1 21/n 1'
_atom_sites_solution_hydrogens geom
_atom_sites_solution_primary direct
_atom_sites_solution_secondary difmap
_audit_creation_method SHELXL-97
_cell_angle_alpha 90.00
_cell_angle_beta 91.743(2)
_cell_angle_gamma 90.00
_cell_formula_units_Z 4
_cell_length_a 10.1166(10)
_cell_length_b 14.9515(14)
_cell_length_c 26.557(3)
_cell_measurement_reflns_used 1740
_cell_measurement_temperature 150(2)
_cell_measurement_theta_max 25.0
_cell_measurement_theta_min 1.5
_cell_volume 4015.1(7)
_computing_cell_refinement 'APEX2(Bruker,2007)and SAINT (Bruker,2007)'
_computing_data_collection 'APEX2 (Bruker, 2007)'
_computing_data_reduction 'SAINT(Bruker,2007)and XPREP(Bruker,2007)'
_computing_molecular_graphics
;    
ORTEP-3 for Windows (Farrugia, 1997), DIAMOND (Brandenburg,
1999) and Mercury (Macrae <i>et al.</i>, 2006)
;
_computing_publication_material 'PLATON (Spek, 2009)'
_computing_structure_refinement 'SHELXL-97 (Sheldrick, 1997)'
_computing_structure_solution 'SHELXS97 (Sheldrick, 2008)'
_diffrn_ambient_temperature 150(2)
_diffrn_measured_fraction_theta_full 0.910
_diffrn_measured_fraction_theta_max 0.910
_diffrn_measurement_device_type 'Bruker SMART APEX II CCD area-detector'
_diffrn_measurement_method '\w and \f'
_diffrn_radiation_monochromator graphite
_diffrn_radiation_source 'fine-focus sealed tube'
_diffrn_radiation_type MoK\a
_diffrn_radiation_wavelength 0.71073
_diffrn_reflns_av_R_equivalents 0.0564
_diffrn_reflns_av_sigmaI/netI 0.0437
_diffrn_reflns_limit_h_max 12
_diffrn_reflns_limit_h_min -12
_diffrn_reflns_limit_k_max 17
_diffrn_reflns_limit_k_min -17
_diffrn_reflns_limit_l_max 31
_diffrn_reflns_limit_l_min -31
_diffrn_reflns_number 29280
_diffrn_reflns_theta_full 24.99
_diffrn_reflns_theta_max 24.99
_diffrn_reflns_theta_min 1.53
_exptl_absorpt_coefficient_mu 0.737
_exptl_absorpt_correction_type none
_exptl_crystal_colour 'pale green'
_exptl_crystal_density_diffrn 1.396
_exptl_crystal_density_method 'not measured'
_exptl_crystal_description needle
_exptl_crystal_F_000 1744
_exptl_crystal_size_max 0.21
_exptl_crystal_size_mid 0.14
_exptl_crystal_size_min 0.08
_refine_diff_density_max 1.009
_refine_diff_density_min -0.769
_refine_diff_density_rms 0.173
_refine_ls_extinction_method none
_refine_ls_goodness_of_fit_ref 1.207
_refine_ls_hydrogen_treatment constr
_refine_ls_matrix_type full
_refine_ls_number_parameters 507
_refine_ls_number_reflns 6423
_refine_ls_number_restraints 0
_refine_ls_restrained_S_all 1.207
_refine_ls_R_factor_all 0.0713
_refine_ls_R_factor_gt 0.0607
_refine_ls_shift/su_max 0.004
_refine_ls_shift/su_mean 0.001
_refine_ls_structure_factor_coef Fsqd
_refine_ls_weighting_details 'calc w=1/[\s^2^(Fo^2^)+(0.1212P)^2^+1.3347P] where P=(Fo^2^+2Fc^2^)/3'
_refine_ls_weighting_scheme calc
_refine_ls_wR_factor_gt 0.1693
_refine_ls_wR_factor_ref 0.1911
_reflns_number_gt 5430
_reflns_number_total 6423
_reflns_threshold_expression >2sigma(I)
_cod_duplicate_entry 7031625
_cod_data_source_file c4dt00183d2.cif
_cod_data_source_block Complex1'
_cod_depositor_comments
;
The following automatic conversions were performed:

'_symmetry_cell_setting' value 'Monoclinic' changed to 'monoclinic'
according to
/usr/data/users/saulius/crontab/automatic-downloads/current/RSC/lib/dictionaries/cif_core.dic
dictionary named 'cif_core.dic' version 2.4.2 from 2011-04-26.

Automatic conversion script
Id: cif_fix_values 2281 2013-09-26 08:29:07Z andrius 
;
_cod_original_cell_volume 4015.0(7)
_cod_original_sg_symbol_H-M P21/n
_cod_database_code 7032344

loop_
_symmetry_equiv_pos_as_xyz
'x, y, z'
'-x+1/2, y+1/2, -z+1/2'
'-x, -y, -z'
'x-1/2, -y-1/2, z-1/2'

loop_
_atom_site_label
_atom_site_type_symbol
_atom_site_fract_x
_atom_site_fract_y
_atom_site_fract_z
_atom_site_U_iso_or_equiv
_atom_site_adp_type
_atom_site_occupancy
_atom_site_symmetry_multiplicity
_atom_site_calc_flag
_atom_site_refinement_flags
Cu1 Cu 0.36787(4) 0.74125(3) 0.130284(15) 0.0174(9) Uani 1 1 d .
P2 P 0.56999(8) 0.68277(6) 0.12295(3) 0.0173(9) Uani 1 1 d .
P1 P 0.32137(8) 0.88844(6) 0.12724(3) 0.0179(9) Uani 1 1 d .
Cl1 Cl 0.05541(10) 0.28710(7) 0.15062(3) 0.0315(9) Uani 1 1 d .
O3 O 0.0339(3) 0.3256(2) 0.19918(11) 0.0436(11) Uani 1 1 d .
O2 O 0.0708(4) 0.3575(2) 0.11438(11) 0.0460(12) Uani 1 1 d .
O1 O -0.0584(4) 0.2339(2) 0.13623(15) 0.0583(13) Uani 1 1 d .
O4 O 0.1712(4) 0.2331(3) 0.15294(15) 0.0597(13) Uani 1 1 d .
C2 C 0.3181(4) 0.9356(2) 0.02546(14) 0.0288(12) Uani 1 1 d .
H2 H 0.4059 0.9522 0.0311 0.035 Uiso 1 1 calc R
C1 C 0.2432(4) 0.9090(2) 0.06591(13) 0.0230(11) Uani 1 1 d .
C6 C 0.1112(4) 0.8834(3) 0.05658(16) 0.0315(12) Uani 1 1 d .
H6 H 0.0595 0.8649 0.0830 0.038 Uiso 1 1 calc R
C3 C 0.2641(5) 0.9379(3) -0.02295(16) 0.0447(14) Uani 1 1 d .
H3 H 0.3151 0.9568 -0.0495 0.054 Uiso 1 1 calc R
C4 C 0.1339(6) 0.9121(3) -0.03186(18) 0.0496(15) Uani 1 1 d .
H4 H 0.0979 0.9125 -0.0645 0.059 Uiso 1 1 calc R
C5 C 0.0581(5) 0.8860(3) 0.00752(19) 0.0448(15) Uani 1 1 d .
H5 H -0.0297 0.8698 0.0014 0.054 Uiso 1 1 calc R
C7 C 0.4513(3) 0.9732(2) 0.13315(12) 0.0199(11) Uani 1 1 d .
C12 C 0.4282(4) 1.0627(2) 0.12016(14) 0.0264(11) Uani 1 1 d .
H12 H 0.3465 1.0794 0.1062 0.032 Uiso 1 1 calc R
C11 C 0.5254(4) 1.1264(3) 0.12792(16) 0.0318(12) Uani 1 1 d .
H11 H 0.5092 1.1857 0.1192 0.038 Uiso 1 1 calc R
C10 C 0.6469(4) 1.1019(3) 0.14875(16) 0.0343(12) Uani 1 1 d .
H10 H 0.7129 1.1447 0.1536 0.041 Uiso 1 1 calc R
C9 C 0.6704(4) 1.0142(3) 0.16233(16) 0.0341(12) Uani 1 1 d .
H9 H 0.7519 0.9980 0.1768 0.041 Uiso 1 1 calc R
C8 C 0.5728(4) 0.9500(3) 0.15451(14) 0.0259(11) Uani 1 1 d .
H8 H 0.5893 0.8910 0.1637 0.031 Uiso 1 1 calc R
C13 C 0.2059(3) 0.9314(2) 0.17302(13) 0.0201(11) Uani 1 1 d .
C15 C 0.1441(4) 0.9319(3) 0.26026(15) 0.0321(12) Uani 1 1 d .
H15 H 0.1551 0.9105 0.2930 0.039 Uiso 1 1 calc R
C14 C 0.2220(4) 0.8994(2) 0.22200(14) 0.0248(11) Uani 1 1 d .
H14 H 0.2855 0.8559 0.2293 0.030 Uiso 1 1 calc R
C16 C 0.0501(4) 0.9966(3) 0.24883(16) 0.0365(13) Uani 1 1 d .
H16 H -0.0041 1.0177 0.2739 0.044 Uiso 1 1 calc R
C17 C 0.0363(4) 1.0303(3) 0.20026(17) 0.0318(12) Uani 1 1 d .
H17 H -0.0256 1.0748 0.1931 0.038 Uiso 1 1 calc R
C18 C 0.6343(3) 0.7052(2) 0.06073(13) 0.0202(11) Uani 1 1 d .
C23 C 0.6807(4) 0.6390(3) 0.02923(14) 0.0257(11) Uani 1 1 d .
H23 H 0.6820 0.5797 0.0399 0.031 Uiso 1 1 calc R
C21 C 0.7244(5) 0.7490(3) -0.03408(16) 0.0342(13) Uani 1 1 d .
H21 H 0.7551 0.7638 -0.0657 0.041 Uiso 1 1 calc R
C22 C 0.7252(4) 0.6611(3) -0.01832(14) 0.0318(12) Uani 1 1 d .
H22 H 0.7556 0.6164 -0.0395 0.038 Uiso 1 1 calc R
C20 C 0.6782(5) 0.8147(3) -0.00297(16) 0.0370(13) Uani 1 1 d .
H20 H 0.6770 0.8739 -0.0138 0.044 Uiso 1 1 calc R
C19 C 0.6337(4) 0.7935(3) 0.04416(15) 0.0291(12) Uani 1 1 d .
H19 H 0.6031 0.8386 0.0650 0.035 Uiso 1 1 calc R
C24 C 0.6962(3) 0.7256(2) 0.16672(13) 0.0191(11) Uani 1 1 d .
C25 C 0.8246(4) 0.7486(2) 0.15361(15) 0.0235(11) Uani 1 1 d .
H25 H 0.8496 0.7440 0.1203 0.028 Uiso 1 1 calc R
C29 C 0.6601(4) 0.7330(2) 0.21668(14) 0.0222(11) Uani 1 1 d .
H29 H 0.5747 0.7182 0.2257 0.027 Uiso 1 1 calc R
C26 C 0.9138(4) 0.7781(3) 0.18984(16) 0.0295(12) Uani 1 1 d .
H26 H 0.9989 0.7939 0.1809 0.035 Uiso 1 1 calc R
C28 C 0.7512(4) 0.7624(3) 0.25292(16) 0.0283(12) Uani 1 1 d .
H28 H 0.7271 0.7673 0.2863 0.034 Uiso 1 1 calc R
C27 C 0.8779(4) 0.7843(3) 0.23955(15) 0.0303(12) Uani 1 1 d .
H27 H 0.9393 0.8033 0.2640 0.036 Uiso 1 1 calc R
C30 C 0.5924(3) 0.5616(2) 0.12871(13) 0.0204(11) Uani 1 1 d .
C33 C 0.6308(4) 0.3772(3) 0.13238(16) 0.0340(12) Uani 1 1 d .
H33 H 0.6439 0.3156 0.1333 0.041 Uiso 1 1 calc R
C31 C 0.7114(4) 0.5257(2) 0.14735(15) 0.0261(11) Uani 1 1 d .
H31 H 0.7789 0.5635 0.1588 0.031 Uiso 1 1 calc R
C32 C 0.7293(4) 0.4337(3) 0.14891(16) 0.0313(12) Uani 1 1 d .
H32 H 0.8090 0.4103 0.1613 0.038 Uiso 1 1 calc R
C34 C 0.5110(4) 0.4121(3) 0.11422(16) 0.0355(13) Uani 1 1 d .
H34 H 0.4437 0.3739 0.1031 0.043 Uiso 1 1 calc R
C35 C 0.4919(4) 0.5042(3) 0.11271(14) 0.0282(12) Uani 1 1 d .
H35 H 0.4114 0.5274 0.1009 0.034 Uiso 1 1 calc R
C36 C 0.1136(4) 0.9980(2) 0.16291(15) 0.0266(11) Uani 1 1 d .
H36 H 0.1041 1.0210 0.1305 0.032 Uiso 1 1 calc R
N1 N 0.2378(3) 0.66958(19) 0.17228(11) 0.0205(10) Uani 1 1 d .
N2 N 0.2550(3) 0.68065(19) 0.07250(11) 0.0225(10) Uani 1 1 d .
C41 C 0.1522(3) 0.6184(2) 0.14449(15) 0.0243(11) Uani 1 1 d .
C46 C 0.2632(4) 0.6950(3) 0.02335(14) 0.0296(12) Uani 1 1 d .
H46 H 0.3341 0.7280 0.0118 0.036 Uiso 1 1 calc R
C42 C 0.1537(4) 0.6309(2) 0.08957(15) 0.0260(11) Uani 1 1 d .
C37 C 0.2360(4) 0.6645(3) 0.22248(14) 0.0258(11) Uani 1 1 d .
H37 H 0.2954 0.6990 0.2415 0.031 Uiso 1 1 calc R
C45 C 0.1696(5) 0.6625(3) -0.01153(15) 0.0387(13) Uani 1 1 d .
H45 H 0.1772 0.6738 -0.0458 0.046 Uiso 1 1 calc R
C40 C 0.0684(4) 0.5586(3) 0.16807(18) 0.0337(12) Uani 1 1 d .
H40 H 0.0142 0.5209 0.1487 0.040 Uiso 1 1 calc R
C38 C 0.1484(4) 0.6093(3) 0.24717(16) 0.0344(13) Uani 1 1 d .
H38 H 0.1461 0.6093 0.2822 0.041 Uiso 1 1 calc R
C39 C 0.0652(4) 0.5549(3) 0.21921(18) 0.0380(13) Uani 1 1 d .
H39 H 0.0077 0.5161 0.2350 0.046 Uiso 1 1 calc R
C43 C 0.0586(4) 0.5974(3) 0.05624(18) 0.0440(14) Uani 1 1 d .
H43 H -0.0111 0.5636 0.0681 0.053 Uiso 1 1 calc R
C44 C 0.0672(5) 0.6140(4) 0.00555(19) 0.0506(16) Uani 1 1 d .
H44 H 0.0030 0.5920 -0.0170 0.061 Uiso 1 1 calc R

loop_
_atom_site_aniso_label
_atom_site_aniso_U_11
_atom_site_aniso_U_22
_atom_site_aniso_U_33
_atom_site_aniso_U_23
_atom_site_aniso_U_13
_atom_site_aniso_U_12
Cu1 0.0162(9) 0.0168(9) 0.0190(9) -0.00015(14) -0.00029(18) -0.00132(15)
P2 0.0165(9) 0.0173(9) 0.0181(9) 0.0004(3) 0.0001(3) -0.0002(3)
P1 0.0176(9) 0.0167(9) 0.0193(9) -0.0003(3) 0.0000(3) -0.0012(3)
Cl1 0.0363(10) 0.0358(10) 0.0224(10) 0.0010(4) 0.0018(4) 0.0044(4)
O3 0.0448(19) 0.061(2) 0.0248(17) -0.0076(14) 0.0036(12) -0.0081(15)
O2 0.066(2) 0.040(2) 0.0318(18) 0.0090(13) 0.0116(14) 0.0081(16)
O1 0.073(3) 0.051(2) 0.050(2) -0.0108(16) -0.0131(19) -0.0191(19)
O4 0.052(2) 0.077(3) 0.051(2) 0.0198(18) 0.0151(17) 0.033(2)
C2 0.039(2) 0.023(2) 0.024(2) 0.0014(15) -0.0015(15) 0.0033(16)
C1 0.028(2) 0.0166(18) 0.0237(19) -0.0043(13) -0.0074(14) 0.0033(14)
C6 0.029(2) 0.030(2) 0.035(2) -0.0065(16) -0.0085(16) 0.0056(16)
C3 0.073(4) 0.037(3) 0.023(2) 0.0004(18) -0.005(2) 0.011(2)
C4 0.073(4) 0.043(3) 0.031(3) -0.007(2) -0.019(2) 0.020(2)
C5 0.036(2) 0.043(3) 0.054(3) -0.015(2) -0.025(2) 0.012(2)
C7 0.0201(19) 0.0202(19) 0.0194(19) -0.0015(13) 0.0011(13) -0.0030(13)
C12 0.028(2) 0.021(2) 0.030(2) 0.0008(15) 0.0008(15) -0.0016(15)
C11 0.039(2) 0.018(2) 0.038(2) 0.0013(16) 0.0045(17) -0.0057(16)
C10 0.036(2) 0.031(2) 0.037(2) -0.0084(17) 0.0054(17) -0.0148(17)
C9 0.028(2) 0.037(2) 0.037(2) -0.0061(18) -0.0033(16) -0.0068(17)
C8 0.025(2) 0.024(2) 0.028(2) -0.0013(15) -0.0017(14) -0.0021(15)
C13 0.0188(18) 0.0189(19) 0.0227(19) -0.0037(13) 0.0012(13) -0.0042(13)
C15 0.035(2) 0.034(2) 0.028(2) -0.0063(16) 0.0056(16) -0.0128(17)
C14 0.0234(19) 0.023(2) 0.028(2) -0.0026(14) 0.0024(14) -0.0056(14)
C16 0.027(2) 0.040(3) 0.044(3) -0.0192(19) 0.0131(17) -0.0086(18)
C17 0.0198(19) 0.027(2) 0.049(3) -0.0094(17) 0.0034(16) 0.0005(15)
C18 0.0164(18) 0.026(2) 0.0181(18) 0.0000(14) -0.0018(12) -0.0007(14)
C23 0.030(2) 0.024(2) 0.024(2) -0.0002(14) 0.0027(14) 0.0008(15)
C21 0.032(2) 0.046(3) 0.025(2) 0.0066(16) 0.0041(17) 0.0025(17)
C22 0.035(2) 0.040(2) 0.020(2) -0.0040(16) 0.0022(15) 0.0063(18)
C20 0.047(3) 0.030(2) 0.034(2) 0.0078(17) 0.0079(18) -0.0012(19)
C19 0.035(2) 0.024(2) 0.029(2) 0.0008(15) 0.0062(16) 0.0042(16)
C24 0.0179(19) 0.0162(18) 0.0230(19) 0.0016(13) -0.0029(13) 0.0008(13)
C25 0.023(2) 0.023(2) 0.025(2) 0.0008(13) 0.0020(15) -0.0003(13)
C29 0.020(2) 0.0213(19) 0.025(2) 0.0010(14) 0.0019(14) -0.0005(14)
C26 0.023(2) 0.027(2) 0.038(2) 0.0002(17) 0.0001(16) -0.0043(15)
C28 0.032(2) 0.030(2) 0.023(2) 0.0004(15) -0.0016(16) -0.0001(16)
C27 0.032(2) 0.027(2) 0.031(2) -0.0001(16) -0.0079(16) -0.0038(16)
C30 0.0234(19) 0.0175(19) 0.0205(18) 0.0009(13) 0.0028(13) 0.0010(13)
C33 0.044(3) 0.017(2) 0.041(2) 0.0037(16) -0.0051(18) 0.0028(16)
C31 0.0212(19) 0.022(2) 0.035(2) 0.0022(15) 0.0011(15) -0.0011(14)
C32 0.027(2) 0.022(2) 0.045(2) 0.0062(16) -0.0011(16) 0.0035(15)
C34 0.039(2) 0.025(2) 0.041(2) -0.0006(17) -0.0159(18) -0.0091(17)
C35 0.028(2) 0.024(2) 0.031(2) 0.0015(15) -0.0120(15) -0.0005(16)
C36 0.022(2) 0.023(2) 0.034(2) -0.0037(15) -0.0018(15) -0.0018(15)
N1 0.0187(16) 0.0184(16) 0.0245(17) 0.0001(11) 0.0017(11) 0.0016(11)
N2 0.0230(17) 0.0194(17) 0.0248(18) -0.0017(12) -0.0053(12) 0.0003(12)
C41 0.0182(18) 0.0171(19) 0.038(2) -0.0026(15) 0.0030(14) 0.0002(13)
C46 0.039(2) 0.025(2) 0.024(2) -0.0031(15) -0.0024(16) -0.0006(17)
C42 0.0208(19) 0.0197(19) 0.037(2) -0.0082(15) 0.0002(15) -0.0011(14)
C37 0.027(2) 0.023(2) 0.028(2) 0.0046(15) 0.0042(14) 0.0050(15)
C45 0.048(3) 0.041(2) 0.026(2) -0.0094(18) -0.0096(18) 0.007(2)
C40 0.020(2) 0.022(2) 0.059(3) 0.0032(18) 0.0048(17) -0.0005(15)
C38 0.036(2) 0.036(2) 0.032(2) 0.0173(17) 0.0108(17) 0.0109(18)
C39 0.027(2) 0.031(2) 0.057(3) 0.020(2) 0.0148(18) 0.0019(17)
C43 0.030(2) 0.055(3) 0.047(3) -0.016(2) -0.0008(19) -0.011(2)
C44 0.040(3) 0.069(4) 0.042(3) -0.029(2) -0.018(2) 0.001(2)

loop_
_atom_type_symbol
_atom_type_description
_atom_type_scat_dispersion_real
_atom_type_scat_dispersion_imag
_atom_type_scat_source
C C 0.0033 0.0016 'International Tables Vol C Tables 4.2.6.8 and 6.1.1.4'
H H 0.0000 0.0000 'International Tables Vol C Tables 4.2.6.8 and 6.1.1.4'
N N 0.0061 0.0033 'International Tables Vol C Tables 4.2.6.8 and 6.1.1.4'
O O 0.0106 0.0060 'International Tables Vol C Tables 4.2.6.8 and 6.1.1.4'
Cl Cl 0.1484 0.1585 'International Tables Vol C Tables 4.2.6.8 and 6.1.1.4'
P P 0.1023 0.0942 'International Tables Vol C Tables 4.2.6.8 and 6.1.1.4'
Cu Cu 0.3201 1.2651 'International Tables Vol C Tables 4.2.6.8 and 6.1.1.4'

loop_
_geom_angle_atom_site_label_1
_geom_angle_atom_site_label_2
_geom_angle_atom_site_label_3
_geom_angle
N1 Cu1 N2 80.09(12)
N1 Cu1 P2 116.47(8)
N2 Cu1 P2 104.29(9)
N1 Cu1 P1 113.15(8)
N2 Cu1 P1 106.76(8)
P2 Cu1 P1 124.70(4)
C24 P2 C18 104.57(16)
C24 P2 C30 102.26(16)
C18 P2 C30 102.19(16)
C24 P2 Cu1 115.64(12)
C18 P2 Cu1 111.01(11)
C30 P2 Cu1 119.35(12)
C1 P1 C13 105.52(16)
C1 P1 C7 104.61(16)
C13 P1 C7 99.91(15)
C1 P1 Cu1 106.40(11)
C13 P1 Cu1 117.15(12)
C7 P1 Cu1 121.69(12)
O4 Cl1 O3 109.6(2)
O4 Cl1 O2 109.8(2)
O3 Cl1 O2 109.3(2)
O4 Cl1 O1 110.4(3)
O3 Cl1 O1 108.5(2)
O2 Cl1 O1 109.2(2)
C3 C2 C1 121.1(4)
C3 C2 H2 119.4
C1 C2 H2 119.4
C2 C1 C6 118.6(3)
C2 C1 P1 120.6(3)
C6 C1 P1 119.9(3)
C5 C6 C1 119.7(4)
C5 C6 H6 120.2
C1 C6 H6 120.2
C2 C3 C4 119.9(5)
C2 C3 H3 120.1
C4 C3 H3 120.1
C5 C4 C3 120.0(4)
C5 C4 H4 120.0
C3 C4 H4 120.0
C4 C5 C6 120.7(4)
C4 C5 H5 119.6
C6 C5 H5 119.6
C8 C7 C12 118.7(3)
C8 C7 P1 119.3(3)
C12 C7 P1 121.8(3)
C11 C12 C7 120.7(4)
C11 C12 H12 119.7
C7 C12 H12 119.7
C12 C11 C10 119.9(4)
C12 C11 H11 120.1
C10 C11 H11 120.1
C9 C10 C11 120.0(4)
C9 C10 H10 120.0
C11 C10 H10 120.0
C10 C9 C8 120.1(4)
C10 C9 H9 119.9
C8 C9 H9 119.9
C7 C8 C9 120.5(4)
C7 C8 H8 119.7
C9 C8 H8 119.7
C36 C13 C14 119.2(3)
C36 C13 P1 124.3(3)
C14 C13 P1 116.2(3)
C16 C15 C14 119.0(4)
C16 C15 H15 120.5
C14 C15 H15 120.5
C13 C14 C15 120.6(4)
C13 C14 H14 119.7
C15 C14 H14 119.7
C15 C16 C17 120.4(4)
C15 C16 H16 119.8
C17 C16 H16 119.8
C36 C17 C16 120.1(4)
C36 C17 H17 119.9
C16 C17 H17 119.9
C23 C18 C19 119.0(3)
C23 C18 P2 123.4(3)
C19 C18 P2 117.6(3)
C18 C23 C22 120.1(4)
C18 C23 H23 119.9
C22 C23 H23 119.9
C20 C21 C22 119.8(4)
C20 C21 H21 120.1
C22 C21 H21 120.1
C21 C22 C23 120.1(4)
C21 C22 H22 120.0
C23 C22 H22 120.0
C21 C20 C19 120.5(4)
C21 C20 H20 119.7
C19 C20 H20 119.7
C20 C19 C18 120.4(4)
C20 C19 H19 119.8
C18 C19 H19 119.8
C29 C24 C25 119.4(3)
C29 C24 P2 116.0(3)
C25 C24 P2 124.6(3)
C26 C25 C24 120.0(4)
C26 C25 H25 120.0
C24 C25 H25 120.0
C28 C29 C24 120.0(3)
C28 C29 H29 120.0
C24 C29 H29 120.0
C25 C26 C27 120.3(4)
C25 C26 H26 119.8
C27 C26 H26 119.8
C27 C28 C29 120.1(4)
C27 C28 H28 120.0
C29 C28 H28 120.0
C28 C27 C26 120.2(4)
C28 C27 H27 119.9
C26 C27 H27 119.9
C35 C30 C31 119.2(3)
C35 C30 P2 119.9(3)
C31 C30 P2 120.9(3)
C32 C33 C34 119.8(4)
C32 C33 H33 120.1
C34 C33 H33 120.1
C32 C31 C30 120.1(4)
C32 C31 H31 119.9
C30 C31 H31 119.9
C33 C32 C31 120.6(4)
C33 C32 H32 119.7
C31 C32 H32 119.7
C35 C34 C33 120.0(4)
C35 C34 H34 120.0
C33 C34 H34 120.0
C30 C35 C34 120.2(4)
C30 C35 H35 119.9
C34 C35 H35 119.9
C17 C36 C13 120.6(4)
C17 C36 H36 119.7
C13 C36 H36 119.7
C37 N1 C41 118.9(3)
C37 N1 Cu1 126.9(3)
C41 N1 Cu1 114.1(2)
C46 N2 C42 119.2(3)
C46 N2 Cu1 127.0(3)
C42 N2 Cu1 113.2(2)
N1 C41 C40 120.3(4)
N1 C41 C42 116.2(3)
C40 C41 C42 123.5(4)
N2 C46 C45 122.4(4)
N2 C46 H46 118.8
C45 C46 H46 118.8
N2 C42 C43 120.2(4)
N2 C42 C41 115.6(3)
C43 C42 C41 124.1(4)
N1 C37 C38 122.2(4)
N1 C37 H37 118.9
C38 C37 H37 118.9
C44 C45 C46 118.4(4)
C44 C45 H45 120.8
C46 C45 H45 120.8
C39 C40 C41 120.5(4)
C39 C40 H40 119.8
C41 C40 H40 119.8
C39 C38 C37 119.1(4)
C39 C38 H38 120.5
C37 C38 H38 120.5
C40 C39 C38 118.9(4)
C40 C39 H39 120.5
C38 C39 H39 120.5
C44 C43 C42 119.9(4)
C44 C43 H43 120.0
C42 C43 H43 120.0
C45 C44 C43 119.8(4)
C45 C44 H44 120.1
C43 C44 H44 120.1

loop_
_geom_bond_atom_site_label_1
_geom_bond_atom_site_label_2
_geom_bond_distance
Cu1 N1 2.052(3)
Cu1 N2 2.091(3)
Cu1 P2 2.2378(9)
Cu1 P1 2.2513(10)
P2 C24 1.817(3)
P2 C18 1.825(4)
P2 C30 1.832(4)
P1 C1 1.815(4)
P1 C13 1.828(3)
P1 C7 1.830(3)
Cl1 O4 1.422(4)
Cl1 O3 1.435(3)
Cl1 O2 1.438(3)
Cl1 O1 1.442(4)
C2 C3 1.382(6)
C2 C1 1.392(6)
C2 H2 0.9300
C1 C6 1.403(6)
C6 C5 1.395(6)
C6 H6 0.9300
C3 C4 1.387(8)
C3 H3 0.9300
C4 C5 1.372(8)
C4 H4 0.9300
C5 H5 0.9300
C7 C8 1.382(5)
C7 C12 1.399(5)
C12 C11 1.380(6)
C12 H12 0.9300
C11 C10 1.382(6)
C11 H11 0.9300
C10 C9 1.379(6)
C10 H10 0.9300
C9 C8 1.388(6)
C9 H9 0.9300
C8 H8 0.9300
C13 C36 1.386(5)
C13 C14 1.391(5)
C15 C16 1.384(6)
C15 C14 1.392(5)
C15 H15 0.9300
C14 H14 0.9300
C16 C17 1.388(6)
C16 H16 0.9300
C17 C36 1.370(6)
C17 H17 0.9300
C18 C23 1.387(5)
C18 C19 1.392(6)
C23 C22 1.393(5)
C23 H23 0.9300
C21 C20 1.375(6)
C21 C22 1.380(6)
C21 H21 0.9300
C22 H22 0.9300
C20 C19 1.380(6)
C20 H20 0.9300
C19 H19 0.9300
C24 C29 1.391(5)
C24 C25 1.398(5)
C25 C26 1.371(6)
C25 H25 0.9300
C29 C28 1.384(6)
C29 H29 0.9300
C26 C27 1.383(6)
C26 H26 0.9300
C28 C27 1.379(6)
C28 H28 0.9300
C27 H27 0.9300
C30 C35 1.387(5)
C30 C31 1.395(5)
C33 C32 1.369(6)
C33 C34 1.393(6)
C33 H33 0.9300
C31 C32 1.387(6)
C31 H31 0.9300
C32 H32 0.9300
C34 C35 1.391(6)
C34 H34 0.9300
C35 H35 0.9300
C36 H36 0.9300
N1 C37 1.336(5)
N1 C41 1.357(5)
N2 C46 1.328(5)
N2 C42 1.355(5)
C41 C40 1.395(6)
C41 C42 1.471(6)
C46 C45 1.392(6)
C46 H46 0.9300
C42 C43 1.381(6)
C37 C38 1.390(6)
C37 H37 0.9300
C45 C44 1.354(8)
C45 H45 0.9300
C40 C39 1.361(7)
C40 H40 0.9300
C38 C39 1.372(7)
C38 H38 0.9300
C39 H39 0.9300
C43 C44 1.374(7)
C43 H43 0.9300
C44 H44 0.9300
